data_4505547
loop_
_publ_author_name
'Hou, Yu'
'Rodriguez, Mark A.'
'Nyman, May'

_publ_section_title
;
 Cation-Bonding and Protonation of the Fe4-Square Cluster
;
_journal_issue 3
_journal_name_full 'Crystal Growth &amp; Design'
_journal_page_first 1422
_journal_paper_doi 10.1021/cg2015397
_journal_volume 12
_journal_year 2012
_chemical_formula_sum 'C26 H32 Cs3 Fe4 N4 O30'
_chemical_formula_weight 1502.69
_chemical_name_common 'cesium iron(4) dioxo di-HPDTA diacetate'
_chemical_name_systematic
;
 ?
;
_space_group_IT_number 2
_symmetry_cell_setting triclinic
_symmetry_space_group_name_Hall '-P 1'
_symmetry_space_group_name_H-M 'P -1'
_atom_sites_solution_hydrogens geom
_atom_sites_solution_primary direct
_atom_sites_solution_secondary difmap
_audit_creation_method SHELXL-97
_cell_angle_alpha 62.196(14)
_cell_angle_beta 81.926(16)
_cell_angle_gamma 81.446(16)
_cell_formula_units_Z 1
_cell_length_a 10.916(16)
_cell_length_b 11.495(16)
_cell_length_c 11.628(16)
_cell_measurement_reflns_used 1200
_cell_measurement_temperature 188(2)
_cell_measurement_theta_max 25.0
_cell_measurement_theta_min 1.0
_cell_volume 1272(3)
_computing_cell_refinement 'SMART 5.054 (Bruker, 1998)'
_computing_data_collection 'SMART 5.054 (Bruker, 1998)'
_computing_data_reduction 'SAINT 6.02 (Bruker, 2001)'
_computing_molecular_graphics 'SHELXTL 5.1  (Bruker, 1998)'
_computing_publication_material 'SHELXTL 5.1  (Bruker, 1998)'
_computing_structure_refinement 'SHELXL-97 (Sheldrick, 1997)'
_computing_structure_solution 'SHELXTL 5.1  (Bruker, 1998'
_diffrn_ambient_temperature 188(2)
_diffrn_detector_area_resol_mean 0
_diffrn_measured_fraction_theta_full 0.949
_diffrn_measured_fraction_theta_max 0.949
_diffrn_measurement_device_type 'CCD area detector'
_diffrn_measurement_method 'phi and omega scans'
_diffrn_radiation_monochromator graphite
_diffrn_radiation_source 'fine-focus sealed tube'
_diffrn_radiation_type MoK\a
_diffrn_radiation_wavelength 0.71073
_diffrn_reflns_av_R_equivalents 0.0327
_diffrn_reflns_av_sigmaI/netI 0.0533
_diffrn_reflns_limit_h_max 12
_diffrn_reflns_limit_h_min -12
_diffrn_reflns_limit_k_max 13
_diffrn_reflns_limit_k_min -13
_diffrn_reflns_limit_l_max 13
_diffrn_reflns_limit_l_min -13
_diffrn_reflns_number 8807
_diffrn_reflns_theta_full 25.27
_diffrn_reflns_theta_max 25.27
_diffrn_reflns_theta_min 1.89
_exptl_absorpt_coefficient_mu 3.323
_exptl_absorpt_correction_T_max 0.9426
_exptl_absorpt_correction_T_min 0.3352
_exptl_absorpt_correction_type numerical
_exptl_absorpt_process_details 'Bruker 2000'
_exptl_crystal_colour green
_exptl_crystal_density_diffrn 1.962
_exptl_crystal_density_method 'not measured'
_exptl_crystal_description blade
_exptl_crystal_F_000 725
_exptl_crystal_size_max 0.42
_exptl_crystal_size_mid 0.11
_exptl_crystal_size_min 0.02
_refine_diff_density_max 2.541
_refine_diff_density_min -1.591
_refine_diff_density_rms 0.227
_refine_ls_extinction_method none
_refine_ls_goodness_of_fit_ref 1.276
_refine_ls_hydrogen_treatment mixed
_refine_ls_matrix_type full
_refine_ls_number_parameters 307
_refine_ls_number_reflns 4385
_refine_ls_number_restraints 0
_refine_ls_restrained_S_all 1.276
_refine_ls_R_factor_all 0.1105
_refine_ls_R_factor_gt 0.0970
_refine_ls_shift/su_max 0.000
_refine_ls_shift/su_mean 0.000
_refine_ls_structure_factor_coef Fsqd
_refine_ls_weighting_details 'calc w=1/[\s^2^(Fo^2^)+(0.0301P)^2^+40.8069P] where P=(Fo^2^+2Fc^2^)/3'
_refine_ls_weighting_scheme calc
_refine_ls_wR_factor_gt 0.2211
_refine_ls_wR_factor_ref 0.2274
_reflns_number_gt 3746
_reflns_number_total 4385
_reflns_threshold_expression >2sigma(I)
_cod_data_source_file cg2015397_si_007.cif
_cod_data_source_block csfe4_p_1
_cod_database_code 4505547

loop_
_symmetry_equiv_pos_as_xyz
'x, y, z'
'-x, -y, -z'

loop_
_atom_site_label
_atom_site_type_symbol
_atom_site_fract_x
_atom_site_fract_y
_atom_site_fract_z
_atom_site_U_iso_or_equiv
_atom_site_adp_type
_atom_site_occupancy
_atom_site_symmetry_multiplicity
_atom_site_calc_flag
_atom_site_refinement_flags
Cs1 Cs 1.08464(12) 0.26072(11) 0.01815(11) 0.0474(4) Uani 1 1 d .
Cs2 Cs 1.2796(2) 0.5572(2) 0.0346(2) 0.0459(6) Uani 0.50 1 d P
Fe1 Fe 0.81414(18) -0.01226(19) 0.16059(18) 0.0221(4) Uani 1 1 d .
Fe2 Fe 1.14670(18) -0.14477(19) 0.17552(18) 0.0230(5) Uani 1 1 d .
O1 O 0.7647(10) -0.1900(10) 0.2065(9) 0.032(2) Uani 1 1 d .
O2 O 1.2245(9) -0.0152(10) 0.2076(9) 0.033(2) Uani 1 1 d .
O3 O 1.1026(10) -0.3244(10) 0.2140(10) 0.036(2) Uani 1 1 d .
O4 O 0.6437(9) 0.0630(11) 0.0937(10) 0.036(2) Uani 1 1 d .
O5 O 0.9755(8) -0.0998(9) 0.2452(8) 0.023(2) Uani 1 1 d .
O6 O 0.8191(11) 0.1519(10) 0.1823(10) 0.040(3) Uani 1 1 d .
O7 O 0.8924(9) 0.0393(9) -0.0041(8) 0.029(2) Uani 1 1 d .
N1 N 0.7373(11) -0.0744(11) 0.3619(11) 0.026(3) Uani 1 1 d .
O9 O 1.3204(9) -0.2002(10) 0.1191(9) 0.034(2) Uani 1 1 d .
N2 N 1.1759(11) -0.2552(12) 0.3824(11) 0.028(3) Uani 1 1 d .
O10 O 1.3597(13) 0.0032(13) 0.3227(11) 0.058(4) Uani 1 1 d .
O11 O 1.1121(13) -0.5369(11) 0.3512(13) 0.055(3) Uani 1 1 d .
O13W O 1.0079(14) 0.4193(14) 0.1747(14) 0.067(4) Uani 1 1 d .
O12 O 0.6448(17) -0.3514(14) 0.3398(12) 0.079(5) Uani 1 1 d .
C1 C 1.2893(14) -0.2098(16) 0.3984(15) 0.035(4) Uani 1 1 d .
H1A H 1.3625 -0.2592 0.3794 0.042 Uiso 1 1 calc R
H1B H 1.2891 -0.2247 0.4877 0.042 Uiso 1 1 calc R
C2 C 0.8458(14) -0.1244(17) 0.4393(14) 0.040(4) Uani 1 1 d .
H2A H 0.8705 -0.0533 0.4512 0.047 Uiso 1 1 calc R
H2B H 0.8219 -0.1936 0.5249 0.047 Uiso 1 1 calc R
C3 C 0.6913(19) -0.2473(18) 0.3083(15) 0.050(5) Uani 1 1 d .
C4 C 1.1263(15) -0.4224(15) 0.3239(15) 0.036(4) Uani 1 1 d .
C5 C 0.6726(18) 0.0438(16) 0.3639(16) 0.045(4) Uani 1 1 d .
H5A H 0.6646 0.0340 0.4521 0.055 Uiso 1 1 calc R
H5B H 0.5898 0.0578 0.3357 0.055 Uiso 1 1 calc R
C6 C 0.9516(16) -0.1763(18) 0.3817(15) 0.043(4) Uani 1 1 d .
H6 H 0.9285 -0.2603 0.3926 0.052 Uiso 1 1 calc .
C7 C 1.0680(14) -0.2118(17) 0.4501(15) 0.039(4) Uani 1 1 d .
H7A H 1.0872 -0.1357 0.4570 0.046 Uiso 1 1 calc R
H7B H 1.0539 -0.2820 0.5378 0.046 Uiso 1 1 calc R
C8 C 1.2926(14) -0.0650(17) 0.3067(14) 0.035(4) Uani 1 1 d .
C9 C 0.6545(18) -0.1795(19) 0.3934(16) 0.051(5) Uani 1 1 d .
H9A H 0.5693 -0.1404 0.3812 0.062 Uiso 1 1 calc R
H9B H 0.6588 -0.2441 0.4842 0.062 Uiso 1 1 calc R
C10 C 0.745(2) 0.1636(16) 0.2725(17) 0.065(7) Uani 1 1 d .
C11 C 1.186(2) -0.3939(17) 0.4157(17) 0.050(5) Uani 1 1 d .
H11A H 1.1468 -0.4416 0.5031 0.061 Uiso 1 1 calc R
H11B H 1.2728 -0.4268 0.4165 0.061 Uiso 1 1 calc R
C12 C 0.6092(13) 0.1464(14) -0.0180(15) 0.028(3) Uani 1 1 d .
O14W O 1.2930(16) 0.2653(18) 0.2086(18) 0.089(5) Uani 1 1 d .
C13 C 0.4709(13) 0.1847(18) -0.0294(19) 0.053(5) Uani 1 1 d .
H13A H 0.4574 0.2706 -0.1019 0.079 Uiso 1 1 calc R
H13B H 0.4328 0.1866 0.0493 0.079 Uiso 1 1 calc R
H13C H 0.4349 0.1212 -0.0430 0.079 Uiso 1 1 calc R
O17 O 0.723(3) 0.2635(15) 0.2866(15) 0.150(12) Uani 1 1 d .
O16W O 0.7508(19) -0.4816(19) 0.1871(19) 0.032(5) Uiso 0.50 1 d P
O17W O 0.474(3) -0.518(3) 0.421(3) 0.059(7) Uiso 0.50 1 d P

loop_
_atom_site_aniso_label
_atom_site_aniso_U_11
_atom_site_aniso_U_22
_atom_site_aniso_U_33
_atom_site_aniso_U_23
_atom_site_aniso_U_13
_atom_site_aniso_U_12
Cs1 0.0635(8) 0.0357(6) 0.0468(7) -0.0200(5) -0.0114(5) -0.0049(5)
Cs2 0.0589(14) 0.0357(11) 0.0406(12) -0.0162(9) 0.0008(10) -0.0063(10)
Fe1 0.0230(10) 0.0232(10) 0.0155(9) -0.0041(8) -0.0018(8) -0.0046(8)
Fe2 0.0230(10) 0.0245(10) 0.0151(9) -0.0031(8) -0.0031(8) -0.0024(8)
O1 0.042(6) 0.030(5) 0.022(5) -0.008(4) -0.001(4) -0.010(5)
O2 0.032(6) 0.035(6) 0.027(5) -0.007(5) -0.003(4) -0.014(5)
O3 0.033(6) 0.032(6) 0.031(6) -0.005(5) -0.004(5) -0.005(5)
O4 0.029(6) 0.046(6) 0.029(6) -0.016(5) -0.001(5) -0.002(5)
O5 0.019(5) 0.026(5) 0.018(5) -0.004(4) -0.002(4) -0.004(4)
O6 0.066(8) 0.029(6) 0.027(6) -0.011(5) -0.007(5) -0.013(5)
O7 0.023(5) 0.032(5) 0.011(4) 0.006(4) 0.002(4) 0.005(4)
N1 0.028(6) 0.028(6) 0.020(6) -0.009(5) -0.002(5) 0.001(5)
O9 0.024(5) 0.043(6) 0.019(5) -0.003(5) -0.001(4) 0.004(5)
N2 0.023(6) 0.032(7) 0.019(6) -0.003(5) -0.004(5) -0.003(5)
O10 0.076(9) 0.072(9) 0.028(6) -0.014(6) -0.007(6) -0.044(8)
O11 0.085(10) 0.022(6) 0.057(8) -0.015(6) -0.005(7) -0.011(6)
O13W 0.086(11) 0.065(9) 0.058(9) -0.038(8) 0.005(8) -0.008(8)
O12 0.135(14) 0.068(9) 0.038(7) -0.010(7) -0.003(8) -0.075(10)
C1 0.022(8) 0.054(10) 0.027(8) -0.013(7) -0.004(6) -0.010(7)
C2 0.034(9) 0.052(10) 0.018(7) -0.002(7) -0.005(6) -0.006(7)
C3 0.076(13) 0.045(10) 0.023(8) -0.004(8) -0.002(8) -0.031(10)
C4 0.036(9) 0.034(9) 0.031(8) -0.010(7) 0.009(7) -0.008(7)
C5 0.063(12) 0.042(10) 0.030(9) -0.020(8) -0.002(8) 0.011(8)
C6 0.045(10) 0.060(11) 0.019(8) -0.014(8) -0.007(7) 0.004(8)
C7 0.027(8) 0.051(10) 0.027(8) -0.010(7) -0.002(6) 0.002(7)
C8 0.027(8) 0.058(10) 0.023(8) -0.019(7) 0.003(6) -0.016(7)
C9 0.054(11) 0.067(12) 0.029(9) -0.014(9) 0.014(8) -0.042(10)
C10 0.14(2) 0.019(8) 0.031(10) -0.014(7) -0.007(11) 0.004(10)
C11 0.078(14) 0.037(9) 0.037(9) -0.012(8) -0.034(9) 0.004(9)
C12 0.020(7) 0.032(8) 0.039(9) -0.020(7) -0.007(6) -0.004(6)
O14W 0.077(11) 0.102(13) 0.101(13) -0.063(11) -0.016(10) 0.020(10)
C13 0.010(7) 0.055(11) 0.062(12) -0.008(9) 0.010(7) 0.012(7)
O17 0.35(4) 0.039(9) 0.034(9) -0.010(7) 0.033(14) -0.007(14)

loop_
_atom_type_symbol
_atom_type_description
_atom_type_scat_dispersion_real
_atom_type_scat_dispersion_imag
_atom_type_scat_source
C C 0.0033 0.0016 'International Tables Vol C Tables 4.2.6.8 and 6.1.1.4'
N N 0.0061 0.0033 'International Tables Vol C Tables 4.2.6.8 and 6.1.1.4'
O O 0.0106 0.0060 'International Tables Vol C Tables 4.2.6.8 and 6.1.1.4'
Fe Fe 0.3463 0.8444 'International Tables Vol C Tables 4.2.6.8 and 6.1.1.4'
Cs Cs -0.3680 2.1192 'International Tables Vol C Tables 4.2.6.8 and 6.1.1.4'
H H 0.0000 0.0000 'International Tables Vol C Tables 4.2.6.8 and 6.1.1.4'

loop_
_geom_angle_atom_site_label_1
_geom_angle_atom_site_label_2
_geom_angle_atom_site_label_3
_geom_angle
_geom_angle_site_symmetry_1
_geom_angle_site_symmetry_3
O13W Cs1 O16W 91.1(5) . 2_755
O13W Cs1 O2 107.2(4) . .
O16W Cs1 O2 117.6(4) 2_755 .
O13W Cs1 O1 157.1(3) . 2_755
O16W Cs1 O1 66.1(4) 2_755 2_755
O2 Cs1 O1 82.5(3) . 2_755
O13W Cs1 O6 75.3(3) . .
O16W Cs1 O6 153.2(4) 2_755 .
O2 Cs1 O6 88.7(3) . .
O1 Cs1 O6 126.5(3) 2_755 .
O13W Cs1 O3 115.1(4) . 2_755
O16W Cs1 O3 89.8(4) 2_755 2_755
O2 Cs1 O3 128.8(3) . 2_755
O1 Cs1 O3 69.7(3) 2_755 2_755
O6 Cs1 O3 75.9(3) . 2_755
O13W Cs1 O13W 67.7(4) . 2_765
O16W Cs1 O13W 52.2(4) 2_755 2_765
O2 Cs1 O13W 167.1(3) . 2_765
O1 Cs1 O13W 98.1(3) 2_755 2_765
O6 Cs1 O13W 101.0(3) . 2_765
O3 Cs1 O13W 62.6(3) 2_755 2_765
O13W Cs1 O14W 61.2(4) . .
O16W Cs1 O14W 78.3(5) 2_755 .
O2 Cs1 O14W 62.3(4) . .
O1 Cs1 O14W 108.8(3) 2_755 .
O6 Cs1 O14W 113.1(4) . .
O3 Cs1 O14W 167.2(4) 2_755 .
O13W Cs1 O14W 105.7(4) 2_765 .
O13W Cs1 O7 149.1(3) . 2_755
O16W Cs1 O7 118.4(4) 2_755 2_755
O2 Cs1 O7 52.6(2) . 2_755
O1 Cs1 O7 52.6(2) 2_755 2_755
O6 Cs1 O7 80.7(2) . 2_755
O3 Cs1 O7 76.6(2) 2_755 2_755
O13W Cs1 O7 137.0(3) 2_765 2_755
O14W Cs1 O7 113.1(3) . 2_755
O13W Cs1 O7 125.2(3) . .
O16W Cs1 O7 133.7(4) 2_755 .
O2 Cs1 O7 81.2(2) . .
O1 Cs1 O7 76.2(2) 2_755 .
O6 Cs1 O7 50.3(2) . .
O3 Cs1 O7 51.3(2) 2_755 .
O13W Cs1 O7 111.5(3) 2_765 .
O14W Cs1 O7 141.4(3) . .
O7 Cs1 O7 38.9(3) 2_755 .
O13W Cs1 Fe2 125.6(3) . .
O16W Cs1 Fe2 130.4(4) 2_755 .
O2 Cs1 Fe2 28.57(18) . .
O1 Cs1 Fe2 72.36(18) 2_755 .
O6 Cs1 Fe2 75.3(2) . .
O3 Cs1 Fe2 100.55(18) 2_755 .
O13W Cs1 Fe2 163.1(2) 2_765 .
O14W Cs1 Fe2 90.8(3) . .
O7 Cs1 Fe2 26.68(15) 2_755 .
O7 Cs1 Fe2 53.25(16) . .
O13W Cs1 Cs2 67.3(3) . 2_765
O16W Cs1 Cs2 104.0(4) 2_755 2_765
O2 Cs1 Cs2 138.30(18) . 2_765
O1 Cs1 Cs2 119.20(19) 2_755 2_765
O6 Cs1 Cs2 49.6(2) . 2_765
O3 Cs1 Cs2 49.8(2) 2_755 2_765
O13W Cs1 Cs2 52.1(3) 2_765 2_765
O14W Cs1 Cs2 128.5(3) . 2_765
O7 Cs1 Cs2 110.34(16) 2_755 2_765
O7 Cs1 Cs2 71.60(18) . 2_765
Fe2 Cs1 Cs2 119.72(6) . 2_765
O14W Cs2 O16W 84.8(5) . 2_755
O14W Cs2 O6 159.8(4) . 2_765
O16W Cs2 O6 81.9(4) 2_755 2_765
O14W Cs2 O3 102.5(4) . 1_565
O16W Cs2 O3 137.7(4) 2_755 1_565
O6 Cs2 O3 77.9(3) 2_765 1_565
O14W Cs2 O17 132.4(4) . 2_765
O16W Cs2 O17 48.2(5) 2_755 2_765
O6 Cs2 O17 39.4(4) 2_765 2_765
O3 Cs2 O17 116.8(4) 1_565 2_765
O14W Cs2 O13W 62.1(4) . .
O16W Cs2 O13W 85.4(4) 2_755 .
O6 Cs2 O13W 101.6(3) 2_765 .
O3 Cs2 O13W 63.2(3) 1_565 .
O17 Cs2 O13W 112.3(6) 2_765 .
O14W Cs2 O9 126.9(4) . 1_565
O16W Cs2 O9 148.1(4) 2_755 1_565
O6 Cs2 O9 68.6(3) 2_765 1_565
O3 Cs2 O9 48.6(2) 1_565 1_565
O17 Cs2 O9 99.8(4) 2_765 1_565
O13W Cs2 O9 111.9(3) . 1_565
O14W Cs2 C10 152.3(4) . 2_765
O16W Cs2 C10 67.6(5) 2_755 2_765
O6 Cs2 C10 21.2(4) 2_765 2_765
O3 Cs2 C10 98.9(4) 1_565 2_765
O17 Cs2 C10 20.2(4) 2_765 2_765
O13W Cs2 C10 114.3(5) . 2_765
O9 Cs2 C10 80.6(3) 1_565 2_765
O14W Cs2 O11 65.6(4) . 1_565
O16W Cs2 O11 130.3(4) 2_755 1_565
O6 Cs2 O11 112.9(3) 2_765 1_565
O3 Cs2 O11 36.9(3) 1_565 1_565
O17 Cs2 O11 147.5(5) 2_765 1_565
O13W Cs2 O11 46.0(3) . 1_565
O9 Cs2 O11 75.0(3) 1_565 1_565
C10 Cs2 O11 134.1(4) 2_765 1_565
O14W Cs2 C4 83.8(4) . 1_565
O16W Cs2 C4 144.4(5) 2_755 1_565
O6 Cs2 C4 98.3(3) 2_765 1_565
O3 Cs2 C4 20.5(3) 1_565 1_565
O17 Cs2 C4 137.2(5) 2_765 1_565
O13W Cs2 C4 59.6(3) . 1_565
O9 Cs2 C4 56.2(3) 1_565 1_565
C10 Cs2 C4 119.2(4) 2_765 1_565
O11 Cs2 C4 19.5(3) 1_565 1_565
O14W Cs2 C12 138.7(4) . 2_765
O16W Cs2 C12 131.0(4) 2_755 2_765
O6 Cs2 C12 60.4(3) 2_765 2_765
O3 Cs2 C12 66.8(3) 1_565 2_765
O17 Cs2 C12 83.9(4) 2_765 2_765
O13W Cs2 C12 129.5(3) . 2_765
O9 Cs2 C12 19.8(3) 1_565 2_765
C10 Cs2 C12 66.6(4) 2_765 2_765
O11 Cs2 C12 94.8(3) 1_565 2_765
C4 Cs2 C12 76.0(3) 1_565 2_765
O14W Cs2 Cs1 113.6(3) . 2_765
O16W Cs2 Cs1 87.0(4) 2_755 2_765
O6 Cs2 Cs1 50.8(2) 2_765 2_765
O3 Cs2 Cs1 51.66(19) 1_565 2_765
O17 Cs2 Cs1 76.1(5) 2_765 2_765
O13W Cs2 Cs1 51.5(3) . 2_765
O9 Cs2 Cs1 83.95(18) 1_565 2_765
C10 Cs2 Cs1 67.7(4) 2_765 2_765
O11 Cs2 Cs1 71.4(2) 1_565 2_765
C4 Cs2 Cs1 67.2(3) 1_565 2_765
C12 Cs2 Cs1 91.4(2) 2_765 2_765
O7 Fe1 O1 102.9(4) . .
O7 Fe1 O6 100.4(5) . .
O1 Fe1 O6 156.4(4) . .
O7 Fe1 O4 93.4(4) . .
O1 Fe1 O4 87.3(4) . .
O6 Fe1 O4 87.7(5) . .
O7 Fe1 O5 92.0(4) . .
O1 Fe1 O5 89.4(4) . .
O6 Fe1 O5 93.5(4) . .
O4 Fe1 O5 174.1(4) . .
O7 Fe1 N1 174.9(4) . .
O1 Fe1 N1 79.1(4) . .
O6 Fe1 N1 78.0(4) . .
O4 Fe1 N1 91.4(4) . .
O5 Fe1 N1 83.3(4) . .
O7 Fe1 Cs1 55.3(3) . 2_755
O1 Fe1 Cs1 48.7(3) . 2_755
O6 Fe1 Cs1 154.9(3) . 2_755
O4 Fe1 Cs1 99.2(3) . 2_755
O5 Fe1 Cs1 82.1(3) . 2_755
N1 Fe1 Cs1 125.6(3) . 2_755
O7 Fe1 Cs1 59.3(3) . .
O1 Fe1 Cs1 150.5(3) . .
O6 Fe1 Cs1 49.8(3) . .
O4 Fe1 Cs1 115.4(3) . .
O5 Fe1 Cs1 69.4(3) . .
N1 Fe1 Cs1 116.8(3) . .
Cs1 Fe1 Cs1 106.20(9) 2_755 .
O7 Fe2 O2 100.4(4) 2_755 .
O7 Fe2 O3 103.3(5) 2_755 .
O2 Fe2 O3 155.7(4) . .
O7 Fe2 O5 91.6(4) 2_755 .
O2 Fe2 O5 93.0(4) . .
O3 Fe2 O5 91.6(4) . .
O7 Fe2 O9 92.5(4) 2_755 .
O2 Fe2 O9 87.0(5) . .
O3 Fe2 O9 86.7(4) . .
O5 Fe2 O9 175.8(4) . .
O7 Fe2 N2 173.6(4) 2_755 .
O2 Fe2 N2 77.6(4) . .
O3 Fe2 N2 79.3(4) . .
O5 Fe2 N2 82.4(4) . .
O9 Fe2 N2 93.5(4) . .
O7 Fe2 Cs1 57.7(3) 2_755 .
O2 Fe2 Cs1 49.4(3) . .
O3 Fe2 Cs1 153.3(3) . .
O5 Fe2 Cs1 72.1(3) . .
O9 Fe2 Cs1 110.9(3) . .
N2 Fe2 Cs1 117.8(3) . .
O7 Fe2 Cs1 56.8(3) 2_755 2_755
O2 Fe2 Cs1 155.2(3) . 2_755
O3 Fe2 Cs1 49.0(3) . 2_755
O5 Fe2 Cs1 79.2(3) . 2_755
O9 Fe2 Cs1 102.5(3) . 2_755
N2 Fe2 Cs1 123.8(3) . 2_755
Cs1 Fe2 Cs1 105.97(8) . 2_755
C3 O1 Fe1 119.6(10) . .
C3 O1 Cs1 136.5(10) . 2_755
Fe1 O1 Cs1 103.9(4) . 2_755
C8 O2 Fe2 116.6(10) . .
C8 O2 Cs1 139.8(10) . .
Fe2 O2 Cs1 102.1(4) . .
C4 O3 Fe2 118.7(10) . .
C4 O3 Cs2 96.2(9) . 1_545
Fe2 O3 Cs2 111.7(4) . 1_545
C4 O3 Cs1 135.2(10) . 2_755
Fe2 O3 Cs1 104.1(4) . 2_755
Cs2 O3 Cs1 78.5(3) 1_545 2_755
C12 O4 Fe1 132.3(9) . .
C6 O5 Fe2 113.6(9) . .
C6 O5 Fe1 110.4(9) . .
Fe2 O5 Fe1 133.0(5) . .
C10 O6 Fe1 116.9(11) . .
C10 O6 Cs2 92.0(10) . 2_765
Fe1 O6 Cs2 121.7(4) . 2_765
C10 O6 Cs1 137.9(12) . .
Fe1 O6 Cs1 102.2(4) . .
Cs2 O6 Cs1 79.6(2) 2_765 .
Fe1 O7 Fe2 137.7(5) . 2_755
Fe1 O7 Cs1 99.1(4) . 2_755
Fe2 O7 Cs1 95.7(4) 2_755 2_755
Fe1 O7 Cs1 95.0(4) . .
Fe2 O7 Cs1 97.9(4) 2_755 .
Cs1 O7 Cs1 141.1(3) 2_755 .
C5 N1 C2 112.7(13) . .
C5 N1 C9 113.8(14) . .
C2 N1 C9 112.6(13) . .
C5 N1 Fe1 105.1(9) . .
C2 N1 Fe1 104.9(9) . .
C9 N1 Fe1 106.9(9) . .
C12 O9 Fe2 132.5(9) 2_755 .
C12 O9 Cs2 90.7(8) 2_755 1_545
Fe2 O9 Cs2 104.5(4) . 1_545
C11 N2 C7 114.2(14) . .
C11 N2 C1 114.5(13) . .
C7 N2 C1 108.9(12) . .
C11 N2 Fe2 107.1(9) . .
C7 N2 Fe2 105.5(8) . .
C1 N2 Fe2 105.7(8) . .
C4 O11 Cs2 81.2(10) . 1_545
Cs1 O13W Cs1 112.3(4) . 2_765
Cs1 O13W Cs2 84.3(3) . .
Cs1 O13W Cs2 76.3(3) 2_765 .
N2 C1 C8 109.0(12) . .
C6 C2 N1 114.1(13) . .
O12 C3 O1 125.4(18) . .
O12 C3 C9 117.5(16) . .
O1 C3 C9 117.0(14) . .
O11 C4 O3 123.0(16) . .
O11 C4 C11 120.2(15) . .
O3 C4 C11 116.5(14) . .
O11 C4 Cs2 79.2(10) . 1_545
O3 C4 Cs2 63.4(8) . 1_545
C11 C4 Cs2 126.1(11) . 1_545
N1 C5 C10 109.8(14) . .
O5 C6 C2 114.6(14) . .
O5 C6 C7 111.1(14) . .
C2 C6 C7 114.9(14) . .
N2 C7 C6 112.9(13) . .
O10 C8 O2 121.5(15) . .
O10 C8 C1 121.2(14) . .
O2 C8 C1 117.3(13) . .
N1 C9 C3 111.4(13) . .
O17 C10 O6 125(2) . .
O17 C10 C5 118(2) . .
O6 C10 C5 116.3(14) . .
O17 C10 Cs2 70.3(11) . 2_765
O6 C10 Cs2 66.8(9) . 2_765
C5 C10 Cs2 138.6(14) . 2_765
N2 C11 C4 113.8(13) . .
O9 C12 O4 125.6(13) 2_755 .
O9 C12 C13 117.2(13) 2_755 .
O4 C12 C13 117.2(14) . .
O9 C12 Cs2 69.5(8) 2_755 2_765
O4 C12 Cs2 98.3(8) . 2_765
C13 C12 Cs2 102.6(10) . 2_765
Cs2 O14W Cs1 85.6(4) . .
C10 O17 Cs2 89.5(12) . 2_765
Cs1 O16W Cs2 87.9(5) 2_755 2_755

loop_
_geom_bond_atom_site_label_1
_geom_bond_atom_site_label_2
_geom_bond_distance
_geom_bond_site_symmetry_2
Cs1 O13W 3.090(13) .
Cs1 O16W 3.14(2) 2_755
Cs1 O2 3.198(11) .
Cs1 O1 3.250(11) 2_755
Cs1 O6 3.303(12) .
Cs1 O3 3.356(11) 2_755
Cs1 O13W 3.379(15) 2_765
Cs1 O14W 3.412(18) .
Cs1 O7 3.499(12) 2_755
Cs1 O7 3.647(11) .
Cs1 Fe2 4.121(6) .
Cs1 Cs2 4.193(6) 2_765
Cs2 O14W 2.996(19) .
Cs2 O16W 3.15(2) 2_755
Cs2 O6 3.245(11) 2_765
Cs2 O3 3.268(11) 1_565
Cs2 O17 3.321(16) 2_765
Cs2 O13W 3.405(16) .
Cs2 O9 3.464(12) 1_565
Cs2 C10 3.528(18) 2_765
Cs2 O11 3.613(14) 1_565
Cs2 C4 3.635(16) 1_565
Cs2 C12 3.698(14) 2_765
Cs2 Cs1 4.193(6) 2_765
Fe1 O7 1.838(9) .
Fe1 O1 1.995(10) .
Fe1 O6 2.026(11) .
Fe1 O4 2.029(11) .
Fe1 O5 2.029(9) .
Fe1 N1 2.182(12) .
Fe1 Cs1 4.201(5) 2_755
Fe2 O7 1.859(9) 2_755
Fe2 O2 2.015(10) .
Fe2 O3 2.017(11) .
Fe2 O5 2.023(9) .
Fe2 O9 2.028(10) .
Fe2 N2 2.178(11) .
Fe2 Cs1 4.316(4) 2_755
O1 C3 1.281(19) .
O1 Cs1 3.250(11) 2_755
O2 C8 1.307(18) .
O3 C4 1.278(18) .
O3 Cs2 3.268(11) 1_545
O3 Cs1 3.356(11) 2_755
O4 C12 1.271(18) .
O5 C6 1.418(17) .
O6 C10 1.28(2) .
O6 Cs2 3.245(11) 2_765
O7 Fe2 1.859(9) 2_755
O7 Cs1 3.499(12) 2_755
N1 C5 1.444(19) .
N1 C2 1.469(18) .
N1 C9 1.493(19) .
O9 C12 1.251(17) 2_755
O9 Cs2 3.464(12) 1_545
N2 C11 1.45(2) .
N2 C7 1.479(19) .
N2 C1 1.480(18) .
O10 C8 1.237(18) .
O11 C4 1.230(19) .
O11 Cs2 3.613(14) 1_545
O13W Cs1 3.379(15) 2_765
O12 C3 1.24(2) .
C1 C8 1.50(2) .
C2 C6 1.44(2) .
C3 C9 1.50(3) .
C4 C11 1.50(2) .
C4 Cs2 3.635(16) 1_545
C5 C10 1.54(3) .
C6 C7 1.50(2) .
C10 O17 1.22(2) .
C10 Cs2 3.528(18) 2_765
C12 O9 1.251(17) 2_755
C12 C13 1.514(19) .
C12 Cs2 3.698(14) 2_765
O17 Cs2 3.321(16) 2_765
O16W Cs1 3.14(2) 2_755
O16W Cs2 3.15(2) 2_755
